data_7060434
loop_
_publ_author_name
'Mannarsamy, Maruthupandi'
'Prabusankar, Ganesan'

_publ_section_title
;
 Rare proximity enforced copper hydrogen interactions in
 copper(i)-chalcogenones
;
_journal_issue 13
_journal_name_full 'New Journal of Chemistry'
_journal_page_first 5933
_journal_page_last 5938
_journal_paper_doi 10.1039/D1NJ00397F
_journal_volume 45
_journal_year 2021
_chemical_formula_moiety 'C44 H52 Cu N8 S4, B F4'
_chemical_formula_sum 'C44 H52 B Cu F4 N8 S4'
_chemical_formula_weight 971.58
_space_group_crystal_system monoclinic
_space_group_IT_number 15
_space_group_name_Hall '-C 2yc'
_space_group_name_H-M_alt 'C 1 2/c 1'
_symmetry_Int_Tables_number 15
_atom_sites_solution_primary iterative
_audit_creation_date 2021-02-18
_audit_creation_method
;
Olex2 1.2
(compiled 2018.05.29 svn.r3508 for OlexSys, GUI svn.r5506)
;
_audit_update_record
;
2021-02-18 deposited with the CCDC.	2021-03-02 downloaded from the CCDC.
;
_cell_angle_alpha 90
_cell_angle_beta 92.7456(10)
_cell_angle_gamma 90
_cell_formula_units_Z 8
_cell_length_a 33.0313(4)
_cell_length_b 13.34528(14)
_cell_length_c 22.2766(2)
_cell_measurement_reflns_used 8197
_cell_measurement_temperature 298
_cell_measurement_theta_max 69.7890
_cell_measurement_theta_min 3.5660
_cell_volume 9808.52(18)
_computing_cell_refinement 'CrysAlisPro 1.171.39.46e (Rigaku OD, 2018)'
_computing_data_collection 'CrysAlisPro 1.171.39.46e (Rigaku OD, 2018)'
_computing_data_reduction 'CrysAlisPro 1.171.39.46e (Rigaku OD, 2018)'
_computing_molecular_graphics 'Olex2 (Dolomanov et al., 2009)'
_computing_publication_material 'Olex2 (Dolomanov et al., 2009)'
_computing_structure_refinement 'olex2.refine (Bourhis et al., 2015)'
_computing_structure_solution 'olex2.solve (Bourhis et al., 2015)'
_diffrn_ambient_temperature 298.0
_diffrn_detector 'CCD plate'
_diffrn_detector_area_resol_mean 16.1293
_diffrn_detector_type Eos
_diffrn_measured_fraction_theta_full 0.9722
_diffrn_measured_fraction_theta_max 0.9722
_diffrn_measurement_details
;
List of Runs (angles in degrees, time in seconds):

  # Type    Start    End  Width  t~exp~   \w     \q     \k     \f   Frames
#--------------------------------------------------------------------------
  1  \w     32.00  58.00   1.00    3.83    --    0.00  57.00  90.00   26
  2  \w    -22.00  22.00   1.00    3.83    --    0.00  57.00  90.00   44
  3  \w     -3.00  32.00   1.00    3.83    --    0.00  57.00-180.00   35
  4  \w     43.00 122.00   1.00   15.31    --   54.00  57.00  60.00   79
  5  \w     -3.00  70.00   1.00   15.31    --   54.00 -57.00  90.00   73
  6  \w     32.00  58.00   1.00   15.31    --   54.00 -99.00 120.00   26
  7  \w     49.00 112.00   1.00   15.31    --   54.00-125.00 -30.00   63
  8  \w     12.00  74.00   1.00   15.31    --   54.00 -57.00 150.00   62
  9  \w    102.00 178.00   1.00   15.31    --  108.00 111.00 120.00   76
 10  \w     87.00 178.00   1.00   15.31    --  108.00  50.00 -90.00   91
 11  \w     41.00  84.00   1.00   15.31    --  108.00 -63.00 120.00   43
 12  \w    109.00 156.00   1.00   15.31    --  108.00 111.00-180.00   47
 13  \w     58.00 125.00   1.00   15.31    --  108.00 -50.00 120.00   67
 14  \w     67.00 105.00   1.00   15.31    --  108.00-111.00-120.00   38
 15  \w     70.00 136.00   1.00   15.31    --  108.00 -77.00   0.00   66
 16  \w    123.00 149.00   1.00   15.31    --  108.00 178.00  30.00   26
 17  \w     75.00 102.00   1.00   15.31    --  108.00 178.00  30.00   27
;
_diffrn_measurement_device 'four-circle diffractometer'
_diffrn_measurement_device_type 'SuperNova, Dual, Cu at home/near, Eos'
_diffrn_measurement_method '\w scans'
_diffrn_orient_matrix_type 'CrysAlisPro convention (1999,Acta A55,543-557)'
_diffrn_orient_matrix_UB_11 -0.0145040000
_diffrn_orient_matrix_UB_12 -0.0561215000
_diffrn_orient_matrix_UB_13 0.0555016000
_diffrn_orient_matrix_UB_21 -0.0436699000
_diffrn_orient_matrix_UB_22 0.0005155000
_diffrn_orient_matrix_UB_23 -0.0274588000
_diffrn_orient_matrix_UB_31 0.0078076000
_diffrn_orient_matrix_UB_32 -0.1009420000
_diffrn_orient_matrix_UB_33 -0.0309560000
_diffrn_radiation_monochromator mirror
_diffrn_radiation_probe x-ray
_diffrn_radiation_type 'Cu K\a'
_diffrn_radiation_wavelength 1.54184
_diffrn_reflns_av_R_equivalents 0.0149
_diffrn_reflns_av_unetI/netI 0.0220
_diffrn_reflns_limit_h_max 37
_diffrn_reflns_limit_h_min -39
_diffrn_reflns_limit_k_max 11
_diffrn_reflns_limit_k_min -16
_diffrn_reflns_limit_l_max 26
_diffrn_reflns_limit_l_min -27
_diffrn_reflns_number 17505
_diffrn_reflns_theta_full 69.9154
_diffrn_reflns_theta_max 69.92
_diffrn_reflns_theta_min 2.68
_diffrn_source 'micro-focus sealed X-ray tube'
_diffrn_source_type 'SuperNova (Cu) X-ray Source'
_exptl_absorpt_coefficient_mu 2.672
_exptl_absorpt_correction_T_max 1.00000
_exptl_absorpt_correction_T_min 0.79620
_exptl_absorpt_correction_type multi-scan
_exptl_absorpt_process_details
;
CrysAlisPro 1.171.39.46e (Rigaku Oxford Diffraction, 2018)
Empirical absorption correction using spherical harmonics,
 implemented in SCALE3 ABSPACK scaling algorithm.
;
_exptl_crystal_colour 'clear whiteish colourless'
_exptl_crystal_colour_lustre clear
_exptl_crystal_colour_modifier whiteish
_exptl_crystal_colour_primary colourless
_exptl_crystal_density_diffrn 1.3158
_exptl_crystal_description plate
_exptl_crystal_F_000 4053.6175
_exptl_crystal_size_max 0.07
_exptl_crystal_size_mid 0.06
_exptl_crystal_size_min 0.05
_refine_diff_density_max 1.4847
_refine_diff_density_min -0.6639
_refine_diff_density_rms 0.0662
_refine_ls_d_res_high 0.8208
_refine_ls_d_res_low 16.4967
_refine_ls_goodness_of_fit_ref 1.0500
_refine_ls_hydrogen_treatment constr
_refine_ls_matrix_type full
_refine_ls_number_constraints 84
_refine_ls_number_parameters 567
_refine_ls_number_reflns 9042
_refine_ls_number_restraints 0
_refine_ls_restrained_S_all 1.0500
_refine_ls_R_factor_all 0.0612
_refine_ls_R_factor_gt 0.0506
_refine_ls_shift/su_max 0.0000
_refine_ls_shift/su_mean 0.0000
_refine_ls_structure_factor_coef Fsqd
_refine_ls_weighting_details 'w=1/[\s^2^(Fo^2^)+(0.1012P)^2^+9.5494P] where P=(Fo^2^+2Fc^2^)/3'
_refine_ls_weighting_scheme calc
_refine_ls_wR_factor_gt 0.1566
_refine_ls_wR_factor_ref 0.1726
_reflns_Friedel_coverage 0.0
_reflns_limit_h_max 39
_reflns_limit_h_min -39
_reflns_limit_k_max 16
_reflns_limit_k_min 0
_reflns_limit_l_max 27
_reflns_limit_l_min 0
_reflns_number_gt 7358
_reflns_number_total 9042
_reflns_threshold_expression I>=2u(I)
_cod_data_source_file d1nj00397f2.cif
_cod_data_source_block 2
_cod_depositor_comments 'Adding full bibliography for 7060433--7060435.cif.'
_cod_original_cell_volume 9808.51(18)
_cod_database_code 7060434
_chemical_oxdiff_formula C22H26N4S2CuBF4
_reflns_odcompleteness_completeness 99.05
_reflns_odcompleteness_iscentric 1
_reflns_odcompleteness_theta 66.97
_olex2_refinement_description
;
1. Fixed Uiso
 At 1.2 times of:
  All C(H) groups, All C(H,H) groups
 At 1.5 times of:
  All C(H,H,H) groups
2.a Ternary CH refined with riding coordinates:
 C5(H5), C22(H22), C25(H25), C42(H42)
2.b Secondary CH2 refined with riding coordinates:
 C15(H15a,H15b), C14(H14a,H14b), C34(H34a,H34b), C35(H35a,H35b)
2.c Aromatic/amide H refined with riding coordinates:
 C17(H17), C18(H18), C20(H20), C19(H19), C12(H12), C11(H11), C9(H9), C32(H32),
 C37(H37), C31(H31), C29(H29), C38(H38), C39(H39), C40(H40), C10(H10), C30(H30)
2.d Idealised Me refined as rotating group:
 C6(H6a,H6b,H6c), C7(H7a,H7b,H7c), C23(H23a,H23b,H23c), C24(H24a,H24b,H24c),
 C27(H27a,H27b,H27c), C44(H44a,H44b,H44c), C26(H26a,H26b,H26c), C43(H43a,H43b,
 H43c)
;
_olex2_submission_special_instructions 'No special instructions were received'
_oxdiff_exptl_absorpt_empirical_details
;
Empirical correction (ABSPACK) includes:
- Absorption correction using spherical harmonics
- Frame scaling
;
_oxdiff_exptl_absorpt_empirical_full_max 1.570
_oxdiff_exptl_absorpt_empirical_full_min 0.715

loop_
_space_group_symop_id
_space_group_symop_operation_xyz
1 x,y,z
2 -x,y,-z+1/2
3 -x,-y,-z
4 x,-y,z-1/2
5 x+1/2,y+1/2,z
6 -x+1/2,y+1/2,-z+1/2
7 -x+1/2,-y+1/2,-z
8 x+1/2,-y+1/2,z-1/2

loop_
_atom_site_label
_atom_site_type_symbol
_atom_site_fract_x
_atom_site_fract_y
_atom_site_fract_z
_atom_site_U_iso_or_equiv
_atom_site_adp_type
_atom_site_occupancy
_atom_site_refinement_flags_posn
Cu1 Cu 0.129981(13) 0.26650(4) 0.13164(2) 0.06032(17) Uani 1.000000 .
S3 S 0.06344(2) 0.30657(7) 0.15149(3) 0.0580(2) Uani 1.000000 .
S2 S 0.16096(3) 0.20937(6) 0.22234(3) 0.0586(2) Uani 1.000000 .
S4 S 0.13404(2) 0.11539(6) 0.07494(4) 0.0590(2) Uani 1.000000 .
S1 S 0.16759(3) 0.40295(7) 0.09356(4) 0.0628(2) Uani 1.000000 .
N1 N 0.24162(7) 0.3479(2) 0.14239(11) 0.0563(6) Uani 1.000000 .
N2 N 0.20734(7) 0.44777(19) 0.19925(11) 0.0530(6) Uani 1.000000 .
C1 C 0.20640(9) 0.3995(2) 0.14595(13) 0.0515(7) Uani 1.000000 .
C2 C 0.16547(8) 0.2805(2) 0.28435(13) 0.0501(6) Uani 1.000000 .
C16 C 0.16407(9) 0.4073(2) 0.35150(13) 0.0529(7) Uani 1.000000 .
N3 N 0.18010(8) 0.2466(2) 0.33901(11) 0.0586(6) Uani 1.000000 .
C17 C 0.15883(10) 0.4984(3) 0.37987(15) 0.0620(8) Uani 1.000000 .
H17 H 0.14819(10) 0.5539(3) 0.35932(15) 0.0744(10) Uiso 1.000000 R
C15 C 0.14114(9) 0.4477(2) 0.24524(14) 0.0531(7) Uani 1.000000 .
H15a H 0.12109(9) 0.4920(2) 0.26139(14) 0.0637(8) Uiso 1.000000 R
H15b H 0.12796(9) 0.4097(2) 0.21275(14) 0.0637(8) Uiso 1.000000 R
C13 C 0.24295(9) 0.4243(3) 0.23184(15) 0.0629(8) Uani 1.000000 .
C5 C 0.25125(11) 0.2833(3) 0.09132(16) 0.0686(9) Uani 1.000000 .
H5 H 0.22901(11) 0.2905(3) 0.06090(16) 0.0823(11) Uiso 1.000000 R
C8 C 0.26471(9) 0.3615(3) 0.19606(15) 0.0649(8) Uani 1.000000 .
C18 C 0.17020(11) 0.5026(3) 0.44018(17) 0.0723(10) Uani 1.000000 .
H18 H 0.16761(11) 0.5627(3) 0.46084(17) 0.0868(12) Uiso 1.000000 R
C20 C 0.19018(13) 0.3287(4) 0.44209(17) 0.0810(11) Uani 1.000000 .
H20 H 0.20036(13) 0.2732(4) 0.46304(17) 0.0972(13) Uiso 1.000000 R
C14 C 0.17483(11) 0.5101(2) 0.22040(16) 0.0624(8) Uani 1.000000 .
H14a H 0.18568(11) 0.5548(2) 0.25150(16) 0.0749(10) Uiso 1.000000 R
H14b H 0.16386(11) 0.5508(2) 0.18743(16) 0.0749(10) Uiso 1.000000 R
C6 C 0.25216(15) 0.1746(3) 0.1106(2) 0.0962(14) Uani 1.000000 .
H6a H 0.2762(6) 0.1622(8) 0.1354(14) 0.144(2) Uiso 1.000000 GR
H6b H 0.2287(6) 0.1602(8) 0.1329(15) 0.144(2) Uiso 1.000000 GR
H6c H 0.2521(12) 0.1324(3) 0.0757(2) 0.144(2) Uiso 1.000000 GR
C22 C 0.19304(13) 0.1417(3) 0.34996(17) 0.0775(11) Uani 1.000000 .
H22 H 0.19192(13) 0.1078(3) 0.31089(17) 0.0930(13) Uiso 1.000000 R
C19 C 0.18530(13) 0.4199(4) 0.47036(17) 0.0836(12) Uani 1.000000 .
H19 H 0.19247(13) 0.4254(4) 0.51111(17) 0.1004(14) Uiso 1.000000 R
C7 C 0.28932(14) 0.3179(4) 0.06304(19) 0.0967(15) Uani 1.000000 .
H7a H 0.2852(4) 0.3839(13) 0.0467(16) 0.145(2) Uiso 1.000000 GR
H7b H 0.3112(3) 0.319(3) 0.0929(5) 0.145(2) Uiso 1.000000 GR
H7c H 0.2958(7) 0.2725(17) 0.0315(12) 0.145(2) Uiso 1.000000 GR
C12 C 0.25751(12) 0.4539(4) 0.28819(18) 0.0875(13) Uani 1.000000 .
H12 H 0.24295(12) 0.4968(4) 0.31195(18) 0.1050(16) Uiso 1.000000 R
C11 C 0.29470(14) 0.4164(6) 0.3073(2) 0.123(2) Uani 1.000000 .
H11 H 0.30541(14) 0.4336(6) 0.3453(2) 0.148(3) Uiso 1.000000 R
C23 C 0.23586(16) 0.1374(5) 0.3736(3) 0.1155(19) Uani 1.000000 .
H23a H 0.2526(3) 0.176(3) 0.3481(12) 0.173(3) Uiso 1.000000 GR
H23b H 0.2378(3) 0.165(3) 0.4136(9) 0.173(3) Uiso 1.000000 GR
H23c H 0.2449(5) 0.0690(5) 0.375(2) 0.173(3) Uiso 1.000000 GR
C9 C 0.30226(12) 0.3245(5) 0.2157(2) 0.0975(15) Uani 1.000000 .
H9 H 0.31701(12) 0.2818(5) 0.1920(2) 0.1170(18) Uiso 1.000000 R
C24 C 0.1634(2) 0.0886(4) 0.3886(3) 0.133(2) Uani 1.000000 .
H24a H 0.1661(12) 0.114(3) 0.4289(6) 0.199(3) Uiso 1.000000 GR
H24b H 0.1363(2) 0.100(3) 0.3726(14) 0.199(3) Uiso 1.000000 GR
H24c H 0.1691(11) 0.0181(6) 0.389(2) 0.199(3) Uiso 1.000000 GR
N4 N 0.15564(7) 0.37926(18) 0.29191(11) 0.0494(5) Uani 1.000000 .
C28 C -0.02978(9) 0.3806(2) 0.04840(14) 0.0510(6) Uani 1.000000 .
C34 C 0.06628(9) 0.2015(2) -0.01613(12) 0.0474(6) Uani 1.000000 .
H34a H 0.04525(9) 0.1979(2) -0.04797(12) 0.0568(7) Uiso 1.000000 R
H34b H 0.09150(9) 0.1797(2) -0.03249(12) 0.0568(7) Uiso 1.000000 R
C33 C -0.00136(8) 0.3682(2) 0.00529(13) 0.0465(6) Uani 1.000000 .
C3 C 0.02940(8) 0.3371(2) 0.09533(12) 0.0465(6) Uani 1.000000 .
C35 C 0.07069(8) 0.3094(2) 0.00510(12) 0.0465(6) Uani 1.000000 .
H35a H 0.09433(8) 0.3151(2) 0.03246(12) 0.0558(7) Uiso 1.000000 R
H35b H 0.07481(8) 0.3525(2) -0.02914(12) 0.0558(7) Uiso 1.000000 R
C25 C -0.02786(10) 0.3588(3) 0.16361(14) 0.0589(8) Uani 1.000000 .
H25 H -0.00598(10) 0.3389(3) 0.19243(14) 0.0707(9) Uiso 1.000000 R
N7 N 0.05603(7) 0.13459(17) 0.03265(10) 0.0457(5) Uani 1.000000 .
N6 N 0.03495(7) 0.34260(17) 0.03536(10) 0.0440(5) Uani 1.000000 .
N8 N 0.06243(8) 0.03726(19) 0.11165(11) 0.0533(6) Uani 1.000000 .
N5 N -0.01001(7) 0.36052(19) 0.10376(10) 0.0492(5) Uani 1.000000 .
C4 C 0.08296(9) 0.0943(2) 0.07339(13) 0.0478(6) Uani 1.000000 .
C32 C -0.01047(10) 0.3799(2) -0.05574(14) 0.0569(7) Uani 1.000000 .
H32 H 0.00896(10) 0.3713(2) -0.08416(14) 0.0683(9) Uiso 1.000000 R
C41 C 0.02115(9) 0.0427(2) 0.09596(13) 0.0498(6) Uani 1.000000 .
C36 C 0.01697(8) 0.1049(2) 0.04584(13) 0.0477(6) Uani 1.000000 .
C37 C -0.02055(9) 0.1256(2) 0.01783(14) 0.0544(7) Uani 1.000000 .
H37 H -0.02316(9) 0.1671(2) -0.01563(14) 0.0653(8) Uiso 1.000000 R
C27 C -0.05979(13) 0.2791(3) 0.16623(19) 0.0808(11) Uani 1.000000 .
H27a H -0.0823(4) 0.2960(13) 0.1393(11) 0.1212(17) Uiso 1.000000 GR
H27b H -0.0487(3) 0.2159(6) 0.1546(14) 0.1212(17) Uiso 1.000000 GR
H27c H -0.0688(7) 0.2743(17) 0.2065(4) 0.1212(17) Uiso 1.000000 GR
C31 C -0.05044(11) 0.4053(3) -0.07198(16) 0.0692(9) Uani 1.000000 .
H31 H -0.05821(11) 0.4134(3) -0.11236(16) 0.0830(11) Uiso 1.000000 R
C29 C -0.06931(10) 0.4061(3) 0.03175(16) 0.0634(8) Uani 1.000000 .
H29 H -0.08874(10) 0.4146(3) 0.06019(16) 0.0760(10) Uiso 1.000000 R
C42 C 0.08149(12) -0.0195(3) 0.16253(16) 0.0692(9) Uani 1.000000 .
H42 H 0.11072(12) -0.0069(3) 0.16262(16) 0.0831(11) Uiso 1.000000 R
C44 C 0.06677(15) 0.0182(4) 0.22232(16) 0.0907(13) Uani 1.000000 .
H44a H 0.0714(10) 0.0891(6) 0.2255(7) 0.1361(19) Uiso 1.000000 GR
H44b H 0.0383(3) 0.005(2) 0.2243(7) 0.1361(19) Uiso 1.000000 GR
H44c H 0.0813(8) -0.015(2) 0.25474(17) 0.1361(19) Uiso 1.000000 GR
C38 C -0.05372(10) 0.0813(3) 0.04209(17) 0.0630(8) Uani 1.000000 .
H38 H -0.07936(10) 0.0934(3) 0.02449(17) 0.0757(10) Uiso 1.000000 R
C21 C 0.17927(10) 0.3233(3) 0.38121(14) 0.0600(8) Uani 1.000000 .
C39 C -0.04998(10) 0.0193(3) 0.09205(17) 0.0649(8) Uani 1.000000 .
H39 H -0.07313(10) -0.0090(3) 0.10716(17) 0.0779(10) Uiso 1.000000 R
C40 C -0.01288(11) -0.0013(2) 0.11964(15) 0.0616(8) Uani 1.000000 .
H40 H -0.01053(11) -0.0431(2) 0.15301(15) 0.0739(9) Uiso 1.000000 R
C26 C -0.04078(13) 0.4609(3) 0.18181(18) 0.0816(11) Uani 1.000000 .
H26a H -0.0182(3) 0.5061(6) 0.1805(14) 0.1223(17) Uiso 1.000000 GR
H26b H -0.0623(7) 0.4838(10) 0.1547(9) 0.1223(17) Uiso 1.000000 GR
H26c H -0.0501(9) 0.4586(6) 0.2219(6) 0.1223(17) Uiso 1.000000 GR
C43 C 0.07512(17) -0.1319(3) 0.1521(2) 0.0955(14) Uani 1.000000 .
H43a H 0.04667(19) -0.1468(5) 0.1514(17) 0.143(2) Uiso 1.000000 GR
H43b H 0.0858(10) -0.1505(6) 0.1144(8) 0.143(2) Uiso 1.000000 GR
H43c H 0.0889(10) -0.1688(3) 0.1840(9) 0.143(2) Uiso 1.000000 GR
C10 C 0.31655(13) 0.3539(6) 0.2716(2) 0.129(2) Uani 1.000000 .
H10 H 0.34178(13) 0.3311(6) 0.2859(2) 0.155(3) Uiso 1.000000 R
C30 C -0.07872(11) 0.4185(3) -0.02876(18) 0.0735(10) Uani 1.000000 .
H30 H -0.10505(11) 0.4364(3) -0.04101(18) 0.0882(11) Uiso 1.000000 R
B1 B 0.09290(13) 0.2631(3) -0.17215(19) 0.0643(10) Uani 1.000000 .
F2 F 0.1157(2) 0.2886(5) -0.1212(2) 0.237(3) Uani 1.000000 .
F3 F 0.0596(2) 0.2922(6) -0.1539(3) 0.261(4) Uani 1.000000 .
F1 F 0.10982(13) 0.3126(3) -0.21659(14) 0.1379(12) Uani 1.000000 .
F4 F 0.09988(17) 0.1687(3) -0.1738(2) 0.188(2) Uani 1.000000 .

loop_
_atom_site_aniso_label
_atom_site_aniso_U_11
_atom_site_aniso_U_22
_atom_site_aniso_U_33
_atom_site_aniso_U_12
_atom_site_aniso_U_13
_atom_site_aniso_U_23
Cu1 0.0513(3) 0.0672(3) 0.0619(3) -0.0019(2) -0.0030(2) -0.0046(2)
S3 0.0473(4) 0.0803(5) 0.0463(4) 0.0067(3) 0.0018(3) -0.0054(4)
S2 0.0735(5) 0.0520(4) 0.0496(4) 0.0042(4) -0.0039(3) -0.0050(3)
S4 0.0483(4) 0.0622(5) 0.0664(5) 0.0057(3) 0.0015(3) -0.0088(4)
S1 0.0619(4) 0.0702(5) 0.0557(4) -0.0062(4) -0.0042(3) 0.0158(4)
N1 0.0508(13) 0.0638(15) 0.0542(14) -0.0038(12) 0.0032(11) -0.0092(12)
N2 0.0498(13) 0.0529(14) 0.0568(13) -0.0085(11) 0.0087(10) -0.0053(11)
C1 0.0519(15) 0.0492(15) 0.0536(16) -0.0101(12) 0.0057(12) 0.0038(13)
C2 0.0455(14) 0.0521(16) 0.0530(15) -0.0002(12) 0.0043(12) -0.0029(13)
C16 0.0459(14) 0.0614(18) 0.0521(15) -0.0028(13) 0.0096(12) -0.0095(14)
N3 0.0668(16) 0.0598(15) 0.0487(13) 0.0108(12) -0.0036(11) -0.0025(12)
C17 0.0555(17) 0.0634(19) 0.0685(19) -0.0073(14) 0.0172(15) -0.0152(16)
C15 0.0492(15) 0.0519(16) 0.0584(16) 0.0044(12) 0.0052(12) 0.0004(14)
C13 0.0489(15) 0.080(2) 0.0605(18) -0.0156(15) 0.0059(13) -0.0144(17)
C5 0.070(2) 0.071(2) 0.065(2) -0.0010(17) 0.0053(16) -0.0180(17)
C8 0.0466(15) 0.084(2) 0.0640(19) -0.0064(15) 0.0003(14) -0.0103(17)
C18 0.067(2) 0.083(3) 0.068(2) -0.0119(18) 0.0143(17) -0.026(2)
C20 0.083(3) 0.100(3) 0.059(2) 0.016(2) -0.0037(18) -0.009(2)
C14 0.0687(19) 0.0487(16) 0.071(2) -0.0023(14) 0.0157(16) -0.0015(15)
C6 0.101(3) 0.071(3) 0.118(4) 0.013(2) 0.020(3) -0.015(3)
C22 0.100(3) 0.070(2) 0.061(2) 0.028(2) -0.0080(19) -0.0002(17)
C19 0.081(2) 0.113(3) 0.057(2) 0.007(2) 0.0020(17) -0.027(2)
C7 0.098(3) 0.122(4) 0.073(2) -0.018(3) 0.029(2) -0.032(3)
C12 0.063(2) 0.127(4) 0.072(2) -0.023(2) 0.0016(17) -0.034(2)
C11 0.069(3) 0.216(7) 0.083(3) -0.018(3) -0.020(2) -0.047(4)
C23 0.099(3) 0.125(4) 0.120(4) 0.052(3) -0.017(3) -0.019(3)
C9 0.053(2) 0.154(5) 0.085(3) 0.011(2) -0.0032(18) -0.024(3)
C24 0.158(6) 0.088(4) 0.154(5) 0.011(4) 0.027(5) 0.042(4)
N4 0.0471(12) 0.0504(13) 0.0510(13) -0.0008(10) 0.0054(10) -0.0029(11)
C28 0.0503(15) 0.0446(14) 0.0584(16) 0.0044(12) 0.0049(12) 0.0008(13)
C34 0.0501(14) 0.0499(15) 0.0424(13) 0.0009(12) 0.0059(11) -0.0046(12)
C33 0.0477(14) 0.0388(13) 0.0532(15) 0.0018(11) 0.0031(11) -0.0001(12)
C3 0.0459(14) 0.0465(14) 0.0475(14) 0.0004(11) 0.0060(11) -0.0048(12)
C35 0.0439(13) 0.0493(15) 0.0472(14) 0.0009(11) 0.0095(11) -0.0011(12)
C25 0.0570(17) 0.069(2) 0.0523(16) 0.0077(15) 0.0165(13) -0.0021(15)
N7 0.0477(12) 0.0439(12) 0.0457(12) 0.0002(9) 0.0036(9) -0.0032(10)
N6 0.0448(11) 0.0433(12) 0.0441(11) 0.0023(9) 0.0054(9) -0.0027(9)
N8 0.0589(14) 0.0514(13) 0.0491(12) 0.0044(11) -0.0010(10) 0.0024(11)
N5 0.0442(12) 0.0556(14) 0.0484(12) 0.0066(10) 0.0089(10) -0.0021(11)
C4 0.0522(15) 0.0432(14) 0.0480(14) 0.0030(12) 0.0014(12) -0.0065(12)
C32 0.0653(18) 0.0515(16) 0.0539(16) 0.0040(14) 0.0024(14) 0.0047(13)
C41 0.0572(16) 0.0431(14) 0.0495(14) -0.0006(12) 0.0054(12) -0.0024(12)
C36 0.0488(14) 0.0430(14) 0.0515(15) -0.0012(11) 0.0047(12) -0.0088(12)
C37 0.0556(16) 0.0475(15) 0.0598(17) 0.0004(13) -0.0025(13) -0.0076(13)
C27 0.088(3) 0.079(2) 0.078(2) -0.008(2) 0.032(2) 0.001(2)
C31 0.075(2) 0.070(2) 0.0603(19) 0.0073(17) -0.0115(16) 0.0075(17)
C29 0.0500(16) 0.067(2) 0.074(2) 0.0132(14) 0.0040(15) 0.0051(17)
C42 0.076(2) 0.068(2) 0.0623(19) 0.0016(17) -0.0095(16) 0.0128(17)
C44 0.115(3) 0.102(3) 0.054(2) -0.006(3) -0.002(2) 0.008(2)
C38 0.0500(16) 0.0555(18) 0.084(2) -0.0017(14) 0.0014(15) -0.0175(17)
C21 0.0584(17) 0.070(2) 0.0519(16) 0.0048(15) 0.0016(13) -0.0107(15)
C39 0.0610(18) 0.0535(18) 0.082(2) -0.0104(15) 0.0179(16) -0.0130(17)
C40 0.072(2) 0.0509(17) 0.0627(18) -0.0066(15) 0.0147(15) -0.0017(14)
C26 0.091(3) 0.079(2) 0.077(2) 0.009(2) 0.030(2) -0.016(2)
C43 0.126(4) 0.063(2) 0.095(3) 0.013(2) -0.018(3) 0.014(2)
C10 0.053(2) 0.233(8) 0.100(3) 0.009(3) -0.021(2) -0.034(4)
C30 0.0580(19) 0.075(2) 0.086(2) 0.0151(17) -0.0103(17) 0.009(2)
B1 0.076(2) 0.055(2) 0.064(2) -0.0011(18) 0.0263(19) -0.0158(17)
F2 0.338(8) 0.262(6) 0.114(3) -0.179(6) 0.032(4) -0.011(3)
F3 0.218(6) 0.327(8) 0.250(6) 0.164(6) 0.141(5) 0.147(6)
F1 0.200(4) 0.119(2) 0.100(2) 0.002(2) 0.061(2) 0.0139(18)
F4 0.249(5) 0.089(2) 0.236(5) -0.014(3) 0.122(4) -0.013(3)

loop_
_atom_type_symbol
_atom_type_scat_dispersion_real
_atom_type_scat_dispersion_imag
_atom_type_scat_Cromer_Mann_a1
_atom_type_scat_Cromer_Mann_a2
_atom_type_scat_Cromer_Mann_a3
_atom_type_scat_Cromer_Mann_a4
_atom_type_scat_Cromer_Mann_b1
_atom_type_scat_Cromer_Mann_b2
_atom_type_scat_Cromer_Mann_b3
_atom_type_scat_Cromer_Mann_b4
_atom_type_scat_Cromer_Mann_c
_atom_type_scat_source
_atom_type_scat_dispersion_source
C 0.01920 0.00962 2.31000 1.02000 1.58860 0.86500 20.84390 10.20750 0.56870 51.65120 0.215599998832 'International Tables Volume C Table 6.1.1.4 (pp. 500-502)' 'Henke, Gullikson and Davis, At. Data and Nucl. Data Tables, 1993, 54, 2'
B 0.00963 0.00408 2.05450 1.33260 1.09790 0.70680 23.21850 1.02100 60.34980 0.14030 -0.193200007081 'International Tables Volume C Table 6.1.1.4 (pp. 500-502)' 'Henke, Gullikson and Davis, At. Data and Nucl. Data Tables, 1993, 54, 2'
F 0.07537 0.05506 3.53920 2.64120 1.51700 1.02430 10.28250 4.29440 0.26150 26.14760 0.277599990368 'International Tables Volume C Table 6.1.1.4 (pp. 500-502)' 'Henke, Gullikson and Davis, At. Data and Nucl. Data Tables, 1993, 54, 2'
H 0.00000 0.00000 0.49300 0.32291 0.14019 0.04081 10.51090 26.12570 3.14236 57.79970 0.0030380000826 'International Tables Volume C Table 6.1.1.4 (pp. 500-502)' 'Henke, Gullikson and Davis, At. Data and Nucl. Data Tables, 1993, 54, 2'
N 0.03256 0.01839 12.21260 3.13220 2.01250 1.16630 0.00570 9.89330 28.99750 0.58260 -11.5290002823 'International Tables Volume C Table 6.1.1.4 (pp. 500-502)' 'Henke, Gullikson and Davis, At. Data and Nucl. Data Tables, 1993, 54, 2'
S 0.33537 0.55136 6.90530 5.20340 1.43790 1.58630 1.46790 22.21510 0.25360 56.17200 0.866900026798 'International Tables Volume C Table 6.1.1.4 (pp. 500-502)' 'Henke, Gullikson and Davis, At. Data and Nucl. Data Tables, 1993, 54, 2'
Cu -1.96878 0.60861 13.33800 7.16760 5.61580 1.67350 3.58280 0.24700 11.39660 64.81260 1.19099998474 'International Tables Volume C Table 6.1.1.4 (pp. 500-502)' 'Henke, Gullikson and Davis, At. Data and Nucl. Data Tables, 1993, 54, 2'

loop_
_geom_angle_atom_site_label_1
_geom_angle_atom_site_label_2
_geom_angle_atom_site_label_3
_geom_angle
_geom_angle_site_symmetry_1
_geom_angle_site_symmetry_3
_geom_angle_publ_flag
S2 Cu1 S3 106.74(3) . . ?
S4 Cu1 S3 111.88(3) . . ?
S4 Cu1 S2 98.50(3) . . ?
S1 Cu1 S3 113.92(4) . . ?
S1 Cu1 S2 109.96(3) . . ?
S1 Cu1 S4 114.45(4) . . ?
C3 S3 Cu1 121.05(10) . . ?
C2 S2 Cu1 122.91(11) . . ?
C4 S4 Cu1 93.98(10) . . ?
C1 S1 Cu1 97.12(10) . . ?
C5 N1 C1 124.0(3) . . ?
C8 N1 C1 108.5(3) . . ?
C8 N1 C5 127.4(3) . . ?
C13 N2 C1 109.6(3) . . ?
C14 N2 C1 124.9(3) . . ?
C14 N2 C13 125.4(3) . . ?
N1 C1 S1 126.6(2) . . ?
N2 C1 S1 125.3(2) . . ?
N2 C1 N1 108.1(3) . . ?
N3 C2 S2 124.2(2) . . ?
N4 C2 S2 129.3(2) . . ?
N4 C2 N3 106.5(3) . . ?
N4 C16 C17 130.2(3) . . ?
C21 C16 C17 122.9(3) . . ?
C21 C16 N4 106.8(3) . . ?
C22 N3 C2 123.2(3) . . ?
C21 N3 C2 110.0(3) . . ?
C21 N3 C22 126.8(3) . . ?
C18 C17 C16 116.5(4) . . ?
N4 C15 C14 112.7(3) . . ?
C8 C13 N2 106.6(3) . . ?
C12 C13 N2 131.4(3) . . ?
C12 C13 C8 122.0(3) . . ?
C6 C5 N1 110.1(3) . . ?
C7 C5 N1 111.1(3) . . ?
C7 C5 C6 114.0(4) . . ?
C13 C8 N1 107.2(3) . . ?
C9 C8 N1 131.8(3) . . ?
C9 C8 C13 121.1(3) . . ?
C19 C18 C17 121.3(4) . . ?
C21 C20 C19 117.3(4) . . ?
C15 C14 N2 111.7(3) . . ?
C23 C22 N3 110.9(4) . . ?
C24 C22 N3 110.4(4) . . ?
C24 C22 C23 114.2(4) . . ?
C20 C19 C18 122.1(4) . . ?
C11 C12 C13 116.4(4) . . ?
C10 C11 C12 121.7(4) . . ?
C10 C9 C8 116.7(4) . . ?
C16 N4 C2 109.7(3) . . ?
C15 N4 C2 126.2(2) . . ?
C15 N4 C16 124.0(3) . . ?
N5 C28 C33 106.6(2) . . ?
C29 C28 C33 120.4(3) . . ?
C29 C28 N5 132.9(3) . . ?
N7 C34 C35 111.7(2) . . ?
N6 C33 C28 107.1(2) . . ?
C32 C33 C28 123.0(3) . . ?
C32 C33 N6 130.0(3) . . ?
N6 C3 S3 128.6(2) . . ?
N5 C3 S3 124.0(2) . . ?
N5 C3 N6 107.4(2) . . ?
N6 C35 C34 111.4(2) . . ?
C27 C25 N5 110.9(3) . . ?
C26 C25 N5 111.2(3) . . ?
C26 C25 C27 115.3(3) . . ?
C4 N7 C34 125.1(2) . . ?
C36 N7 C34 125.5(2) . . ?
C36 N7 C4 109.4(2) . . ?
C3 N6 C33 109.5(2) . . ?
C35 N6 C33 123.5(2) . . ?
C35 N6 C3 126.1(2) . . ?
C41 N8 C4 109.1(2) . . ?
C42 N8 C4 124.4(3) . . ?
C42 N8 C41 126.5(3) . . ?
C3 N5 C28 109.4(2) . . ?
C25 N5 C28 127.5(2) . . ?
C25 N5 C3 123.0(2) . . ?
N7 C4 S4 124.4(2) . . ?
N8 C4 S4 127.3(2) . . ?
N8 C4 N7 108.3(2) . . ?
C31 C32 C33 116.1(3) . . ?
C36 C41 N8 106.9(2) . . ?
C40 C41 N8 132.9(3) . . ?
C40 C41 C36 120.2(3) . . ?
C41 C36 N7 106.3(2) . . ?
C37 C36 N7 131.6(3) . . ?
C37 C36 C41 122.1(3) . . ?
C38 C37 C36 116.6(3) . . ?
C30 C31 C32 120.8(3) . . ?
C30 C29 C28 117.2(3) . . ?
C44 C42 N8 111.0(3) . . ?
C43 C42 N8 109.6(3) . . ?
C43 C42 C44 114.2(4) . . ?
C39 C38 C37 121.9(3) . . ?
N3 C21 C16 106.9(3) . . ?
C20 C21 C16 119.8(3) . . ?
C20 C21 N3 133.3(3) . . ?
C40 C39 C38 121.5(3) . . ?
C39 C40 C41 117.7(3) . . ?
C9 C10 C11 122.1(4) . . ?
C29 C30 C31 122.5(3) . . ?
F3 B1 F2 96.4(5) . . ?
F1 B1 F2 104.9(4) . . ?
F1 B1 F3 119.5(4) . . ?
F4 B1 F2 100.1(5) . . ?
F4 B1 F3 118.4(5) . . ?
F4 B1 F1 112.5(3) . . ?

loop_
_geom_bond_atom_site_label_1
_geom_bond_atom_site_label_2
_geom_bond_distance
_geom_bond_site_symmetry_2
_geom_bond_publ_flag
Cu1 S3 2.3249(8) . ?
Cu1 S2 2.3478(9) . ?
Cu1 S4 2.3867(9) . ?
Cu1 S1 2.3832(10) . ?
S3 C3 1.691(3) . ?
S2 C2 1.677(3) . ?
S4 C4 1.709(3) . ?
S1 C1 1.693(3) . ?
N1 C1 1.357(4) . ?
N1 C5 1.474(4) . ?
N1 C8 1.399(4) . ?
N2 C1 1.350(4) . ?
N2 C13 1.388(4) . ?
N2 C14 1.455(4) . ?
C2 N3 1.365(4) . ?
C2 N4 1.370(4) . ?
C16 C17 1.386(4) . ?
C16 N4 1.394(4) . ?
C16 C21 1.383(5) . ?
N3 C22 1.480(5) . ?
N3 C21 1.391(4) . ?
C17 C18 1.379(5) . ?
C15 C14 1.516(4) . ?
C15 N4 1.448(4) . ?
C13 C8 1.381(5) . ?
C13 C12 1.380(5) . ?
C5 C6 1.513(6) . ?
C5 C7 1.505(5) . ?
C8 C9 1.386(5) . ?
C18 C19 1.374(6) . ?
C20 C19 1.383(6) . ?
C20 C21 1.389(5) . ?
C22 C23 1.487(6) . ?
C22 C24 1.510(7) . ?
C12 C11 1.375(7) . ?
C11 C10 1.381(8) . ?
C9 C10 1.367(6) . ?
C28 C33 1.384(4) . ?
C28 N5 1.394(4) . ?
C28 C29 1.383(4) . ?
C34 C35 1.520(4) . ?
C34 N7 1.459(4) . ?
C33 N6 1.388(4) . ?
C33 C32 1.387(4) . ?
C3 N6 1.359(3) . ?
C3 N5 1.360(3) . ?
C35 N6 1.456(3) . ?
C25 N5 1.484(4) . ?
C25 C27 1.501(5) . ?
C25 C26 1.490(5) . ?
N7 C4 1.352(4) . ?
N7 C36 1.394(4) . ?
N8 C4 1.350(4) . ?
N8 C41 1.393(4) . ?
N8 C42 1.479(4) . ?
C32 C31 1.394(5) . ?
C41 C36 1.393(4) . ?
C41 C40 1.394(4) . ?
C36 C37 1.388(4) . ?
C37 C38 1.377(5) . ?
C31 C30 1.384(5) . ?
C29 C30 1.379(5) . ?
C42 C44 1.525(5) . ?
C42 C43 1.530(6) . ?
C38 C39 1.388(5) . ?
C39 C40 1.372(5) . ?
B1 F2 1.375(7) . ?
B1 F3 1.254(6) . ?
B1 F1 1.335(5) . ?
B1 F4 1.282(5) . ?
